data_4350081
loop_
_publ_author_name
'Zhang, Hong-Gang'
'Du, Yu-Chang'
'Yang, Hua'
'Zhuang, Man-Yun'
'Li, Da-Cheng'
'Dou, Jian-Min'

_publ_section_title
;
 A new family of {Co4Ln8} metallacrowns with a butterfly-shaped structure
;
_journal_issue 7
_journal_name_full 'Inorganic Chemistry Frontiers'
_journal_page_first 1904
_journal_paper_doi 10.1039/C9QI00661C
_journal_volume 6
_journal_year 2019
_chemical_formula_sum 'C84 H70 Co4 Dy8 N52 O56'
_chemical_formula_weight 4239.64
_space_group_crystal_system orthorhombic
_space_group_IT_number 61
_space_group_name_Hall '-P 2ac 2ab'
_space_group_name_H-M_alt 'P b c a'
_atom_sites_solution_hydrogens mixed
_audit_block_doi 10.5517/ccdc.csd.cc1zwn3m
_audit_creation_method SHELXL-2018/1
_audit_update_record
;
2019-04-01 deposited with the CCDC.	2019-06-19 downloaded from the CCDC.
;
_cell_angle_alpha 90
_cell_angle_beta 90
_cell_angle_gamma 90
_cell_formula_units_Z 4
_cell_length_a 23.688(3)
_cell_length_b 17.7123(17)
_cell_length_c 33.552(3)
_cell_measurement_reflns_used 3160
_cell_measurement_temperature 128(3)
_cell_measurement_theta_max 67.6690
_cell_measurement_theta_min 4.4570
_cell_volume 14077(3)
_computing_structure_refinement 'SHELXL-2018/1 (Sheldrick, 2018)'
_diffrn_ambient_temperature 128(2)
_diffrn_measured_fraction_theta_full 0.992
_diffrn_measured_fraction_theta_max 0.992
_diffrn_measurement_device_type 'Xcalibur, Eos, Gemini'
_diffrn_measurement_method 'four-circle diffractometer'
_diffrn_radiation_type CuK\a
_diffrn_radiation_wavelength 1.54184
_diffrn_reflns_av_R_equivalents 0.1392
_diffrn_reflns_av_unetI/netI 0.1847
_diffrn_reflns_Laue_measured_fraction_full 0.992
_diffrn_reflns_Laue_measured_fraction_max 0.992
_diffrn_reflns_limit_h_max 26
_diffrn_reflns_limit_h_min -19
_diffrn_reflns_limit_k_max 19
_diffrn_reflns_limit_k_min -15
_diffrn_reflns_limit_l_max 31
_diffrn_reflns_limit_l_min -37
_diffrn_reflns_number 23407
_diffrn_reflns_point_group_measured_fraction_full 0.992
_diffrn_reflns_point_group_measured_fraction_max 0.992
_diffrn_reflns_theta_full 58.934
_diffrn_reflns_theta_max 58.934
_diffrn_reflns_theta_min 2.634
_exptl_absorpt_coefficient_mu 26.733
_exptl_crystal_colour brown
_exptl_crystal_density_diffrn 2.000
_exptl_crystal_description block
_exptl_crystal_F_000 8088
_exptl_crystal_size_max 0.080
_exptl_crystal_size_mid 0.070
_exptl_crystal_size_min 0.070
_refine_diff_density_max 1.450
_refine_diff_density_min -1.875
_refine_diff_density_rms 0.219
_refine_ls_extinction_method none
_refine_ls_goodness_of_fit_ref 1.086
_refine_ls_hydrogen_treatment constr
_refine_ls_matrix_type full
_refine_ls_number_parameters 920
_refine_ls_number_reflns 10046
_refine_ls_number_restraints 3056
_refine_ls_restrained_S_all 0.973
_refine_ls_R_factor_all 0.1677
_refine_ls_R_factor_gt 0.0979
_refine_ls_shift/su_max 0.001
_refine_ls_shift/su_mean 0.000
_refine_ls_structure_factor_coef Fsqd
_refine_ls_weighting_details 'w=1/[\s^2^(Fo^2^)+(0.0527P)^2^] where P=(Fo^2^+2Fc^2^)/3'
_refine_ls_weighting_scheme calc
_refine_ls_wR_factor_gt 0.1907
_refine_ls_wR_factor_ref 0.2322
_reflns_Friedel_coverage 0.000
_reflns_number_gt 4891
_reflns_number_total 10046
_reflns_threshold_expression 'I > 2\s(I)'
_cod_data_source_file c9qi00661c2.cif
_cod_data_source_block exp_8633_sq
_cod_database_code 4350081
_shelx_shelxl_version_number 2018/1
_shelx_space_group_comment
;
The symmetry employed for this shelxl refinement is uniquely defined
by the following loop, which should always be used as a source of
symmetry information in preference to the above space-group names.
They are only intended as comments.
;
_shelx_estimated_absorpt_t_min 0.224
_shelx_estimated_absorpt_t_max 0.256

loop_
_space_group_symop_operation_xyz
'x, y, z'
'-x+1/2, -y, z+1/2'
'x+1/2, -y+1/2, -z'
'-x, y+1/2, -z+1/2'
'-x, -y, -z'
'x-1/2, y, -z-1/2'
'-x-1/2, y-1/2, z'
'x, -y-1/2, z-1/2'

loop_
_atom_site_label
_atom_site_type_symbol
_atom_site_fract_x
_atom_site_fract_y
_atom_site_fract_z
_atom_site_U_iso_or_equiv
_atom_site_adp_type
_atom_site_occupancy
_atom_site_site_symmetry_order
_atom_site_calc_flag
_atom_site_refinement_flags_posn
_atom_site_refinement_flags_adp
Co1 Co 0.66073(17) 1.00641(19) 0.64507(7) 0.0494(10) Uani 1 1 d . U
Co2 Co 0.62148(16) 0.81965(18) 0.38311(7) 0.0448(9) Uani 1 1 d . U
Dy1 Dy 0.51377(6) 1.05713(7) 0.59551(3) 0.0436(4) Uani 1 1 d . U
Dy2 Dy 0.57884(6) 0.97308(7) 0.50487(3) 0.0459(4) Uani 1 1 d . U
Dy3 Dy 0.41609(7) 0.74090(7) 0.39240(3) 0.0515(4) Uani 1 1 d . U
Dy4 Dy 0.54028(7) 1.05715(8) 0.32208(3) 0.0566(5) Uani 1 1 d . U
N1 N 0.7312(9) 1.0397(11) 0.6217(5) 0.061(3) Uani 1 1 d . U
N2 N 0.8165(10) 1.0949(13) 0.5720(5) 0.083(4) Uani 1 1 d . U
N3 N 0.6405(8) 0.9876(9) 0.5914(4) 0.045(3) Uani 1 1 d . U
N4 N 0.6854(9) 0.6324(11) 0.4724(5) 0.062(4) Uani 1 1 d . U
N5 N 0.6461(8) 0.7354(10) 0.4160(4) 0.054(3) Uani 1 1 d . U
N6 N 0.6059(8) 0.8615(9) 0.4334(4) 0.049(3) Uani 1 1 d . U
N7 N 0.6957(9) 0.8619(10) 0.3805(4) 0.054(3) Uani 1 1 d . U
N8 N 0.7956(10) 0.9444(12) 0.3738(5) 0.065(4) Uani 1 1 d . U
N9 N 0.6268(8) 0.7659(10) 0.3330(4) 0.054(3) Uani 1 1 d . U
N10 N 0.6210(9) 0.6798(11) 0.2628(5) 0.064(4) Uani 1 1 d . U
N11 N 0.5471(9) 0.7833(10) 0.3805(4) 0.052(2) Uani 1 1 d . U
N12 N 0.2805(10) 0.8799(12) 0.2347(5) 0.078(4) Uani 1 1 d . U
N13 N 0.3174(9) 0.9578(11) 0.3027(4) 0.067(3) Uani 1 1 d . U
N14 N 0.3673(8) 0.8959(10) 0.3585(4) 0.054(3) Uani 1 1 d . U
N15 N 0.3170(10) 1.0964(11) 0.3441(4) 0.061(3) Uani 1 1 d . U
N16 N 0.2973(11) 1.2456(12) 0.3256(5) 0.070(4) Uani 1 1 d . U
N17 N 0.4084(9) 1.0290(11) 0.3383(4) 0.058(3) Uani 1 1 d . U
N18 N 0.5574(9) 1.1907(11) 0.3606(5) 0.067(3) Uani 1 1 d . U
N19 N 0.5490(10) 1.3217(12) 0.4063(6) 0.083(4) Uani 1 1 d . U
N20 N 0.5108(8) 1.1058(10) 0.4510(4) 0.056(3) Uani 1 1 d . U
H20 H 0.505893 1.143263 0.466915 0.068 Uiso 1 1 calc R U
N21 N 0.3756(8) 0.9185(10) 0.5330(4) 0.054(3) Uani 1 1 d . U
N22 N 0.3210(9) 0.7914(11) 0.5627(4) 0.064(4) Uani 1 1 d . U
N23 N 0.3053(11) 0.7158(14) 0.4279(6) 0.078(4) Uani 1 1 d . U
N24 N 0.7204(10) 0.1576(15) 0.3059(6) 0.128(9) Uani 1 1 d D U
N25 N 0.5255(8) 0.9915(12) 0.2437(4) 0.086(4) Uani 1 1 d D U
N26 N 0.6029(9) 0.9099(10) 0.3572(4) 0.051(2) Uani 1 1 d . U
O1 O 0.5898(6) 0.9683(7) 0.5780(3) 0.042(3) Uani 1 1 d . U
O2 O 0.6704(7) 0.9966(8) 0.5262(3) 0.055(3) Uani 1 1 d . U
O3 O 0.5480(7) 0.9323(8) 0.3494(3) 0.053(2) Uani 1 1 d . U
O4 O 0.6095(7) 0.8514(8) 0.5014(3) 0.051(3) Uani 1 1 d . U
O5 O 0.5758(7) 0.9278(8) 0.4394(3) 0.052(2) Uani 1 1 d . U
O6 O 0.6328(7) 1.0278(8) 0.3367(4) 0.056(3) Uani 1 1 d . U
O7 O 0.5005(7) 0.8092(8) 0.4027(3) 0.050(2) Uani 1 1 d . U
O8 O 0.4834(7) 0.7124(9) 0.3456(4) 0.061(3) Uani 1 1 d . U
O9 O 0.3757(7) 0.7763(9) 0.3306(4) 0.065(3) Uani 1 1 d . U
O10 O 0.4055(7) 0.8721(8) 0.3894(3) 0.055(2) Uani 1 1 d . U
O11 O 0.4155(7) 0.7858(9) 0.4589(3) 0.060(3) Uani 1 1 d . U
O12 O 0.4383(7) 0.9051(8) 0.4668(3) 0.052(3) Uani 1 1 d . U
O13 O 0.4589(8) 0.9906(9) 0.3389(3) 0.062(3) Uani 1 1 d . U
O14 O 0.4600(8) 1.1338(9) 0.3199(4) 0.067(3) Uani 1 1 d . U
O15 O 0.5285(7) 1.0567(8) 0.3908(3) 0.053(2) Uani 1 1 d . U
O16 O 0.5038(7) 1.0308(8) 0.4623(3) 0.057(3) Uani 1 1 d . U
O17 O 0.4728(7) 0.6501(8) 0.4282(4) 0.064(3) Uani 1 1 d . U
H17 H 0.458011 0.608434 0.426236 0.077 Uiso 1 1 calc R U
O18 O 0.5861(7) 1.1351(9) 0.2767(4) 0.076(4) Uani 1 1 d . U
H18A H 0.612950 1.110648 0.265946 0.114 Uiso 1 1 d R U
H18B H 0.563131 1.149657 0.258836 0.114 Uiso 1 1 d R U
O19 O 0.3853(7) 0.6273(9) 0.3603(4) 0.072(3) Uani 1 1 d . U
H19 H 0.395660 0.593566 0.375355 0.087 Uiso 1 1 calc R U
O20 O 0.3437(8) 0.6643(10) 0.4348(4) 0.077(4) Uani 1 1 d . U
O21 O 0.2573(9) 0.7014(14) 0.4433(6) 0.122(7) Uani 1 1 d . U
O22 O 0.3158(8) 0.7700(10) 0.4048(4) 0.073(3) Uani 1 1 d . U
O23 O 0.6927(10) 0.2112(12) 0.3179(7) 0.157(9) Uani 1 1 d D U
O24 O 0.7113(9) 0.1314(12) 0.2728(5) 0.132(8) Uani 1 1 d D U
O25 O 0.7590(9) 0.1338(13) 0.3266(6) 0.150(8) Uani 1 1 d D U
O26 O 0.5384(9) 0.9596(12) 0.2096(4) 0.165(8) Uani 1 1 d D U
O27 O 0.4966(7) 1.0333(10) 0.2575(4) 0.090(3) Uani 1 1 d D U
O28 O 0.5687(6) 0.9731(9) 0.2653(4) 0.086(3) Uani 1 1 d D U
C1 C 0.7716(11) 1.0590(15) 0.5577(7) 0.072(4) Uani 1 1 d . U
H1 H 0.768466 1.053833 0.530156 0.086 Uiso 1 1 calc R U
C2 C 0.8186(12) 1.0986(16) 0.6130(7) 0.086(5) Uani 1 1 d . U
H2 H 0.850713 1.119368 0.624692 0.104 Uiso 1 1 calc R U
C3 C 0.7772(11) 1.0741(14) 0.6373(6) 0.068(4) Uani 1 1 d . U
H3 H 0.780238 1.080842 0.664710 0.082 Uiso 1 1 calc R U
C4 C 0.7310(11) 1.0303(14) 0.5801(6) 0.061(3) Uani 1 1 d . U
C5 C 0.6765(11) 0.9987(13) 0.5643(5) 0.056(3) Uani 1 1 d . U
C6 C 0.6217(10) 0.8291(11) 0.4663(5) 0.050(3) Uani 1 1 d D U
C7 C 0.6463(10) 0.7508(11) 0.4550(5) 0.053(3) Uani 1 1 d D U
C8 C 0.6660(10) 0.7006(12) 0.4831(5) 0.058(4) Uani 1 1 d . U
H8 H 0.665972 0.714208 0.509895 0.070 Uiso 1 1 calc R U
C9 C 0.6847(10) 0.6191(13) 0.4340(5) 0.062(4) Uani 1 1 d . U
H9 H 0.697813 0.572198 0.425684 0.074 Uiso 1 1 calc R U
C10 C 0.6672(10) 0.6661(12) 0.4061(5) 0.055(3) Uani 1 1 d . U
H10 H 0.669190 0.651841 0.379416 0.066 Uiso 1 1 calc R U
C11 C 0.7439(11) 0.8337(13) 0.3917(5) 0.055(3) Uani 1 1 d . U
H11 H 0.745816 0.784437 0.401151 0.066 Uiso 1 1 calc R U
C12 C 0.7936(12) 0.8785(14) 0.3892(6) 0.066(4) Uani 1 1 d . U
H12 H 0.826845 0.858520 0.399588 0.080 Uiso 1 1 calc R U
C13 C 0.7463(11) 0.9725(13) 0.3619(5) 0.058(4) Uani 1 1 d . U
H13 H 0.745945 1.021072 0.351297 0.070 Uiso 1 1 calc R U
C14 C 0.6975(12) 0.9357(13) 0.3641(5) 0.054(3) Uani 1 1 d . U
C15 C 0.6437(12) 0.9614(13) 0.3509(5) 0.056(3) Uani 1 1 d . U
C16 C 0.6724(11) 0.7624(12) 0.3080(5) 0.057(3) Uani 1 1 d . U
H16 H 0.706161 0.786380 0.314372 0.069 Uiso 1 1 calc R U
C17 C 0.6665(11) 0.7209(12) 0.2720(6) 0.059(4) Uani 1 1 d . U
H17A H 0.696095 0.722357 0.253742 0.071 Uiso 1 1 calc R U
C18 C 0.5763(11) 0.6831(12) 0.2887(5) 0.056(4) Uani 1 1 d . U
H18 H 0.542955 0.657898 0.282529 0.067 Uiso 1 1 calc R U
C19 C 0.5803(11) 0.7238(12) 0.3239(5) 0.052(3) Uani 1 1 d . U
C20 C 0.5323(11) 0.7389(13) 0.3503(5) 0.055(3) Uani 1 1 d . U
C21 C 0.5247(11) 1.1131(13) 0.4157(6) 0.061(3) Uani 1 1 d . U
C22 C 0.5395(12) 1.1888(13) 0.3979(6) 0.064(3) Uani 1 1 d . U
C23 C 0.5336(12) 1.2529(13) 0.4214(7) 0.074(4) Uani 1 1 d . U
H23 H 0.519350 1.249043 0.447115 0.089 Uiso 1 1 calc R U
C24 C 0.5646(12) 1.3210(14) 0.3677(7) 0.078(5) Uani 1 1 d . U
H24 H 0.570032 1.367491 0.355347 0.094 Uiso 1 1 calc R U
C25 C 0.5732(12) 1.2572(14) 0.3448(7) 0.075(4) Uani 1 1 d . U
H25 H 0.589142 1.260168 0.319497 0.090 Uiso 1 1 calc R U
C26 C 0.4157(14) 1.1044(15) 0.3275(6) 0.067(3) Uani 1 1 d . U
C27 C 0.3593(13) 1.1393(14) 0.3311(5) 0.064(3) Uani 1 1 d . U
C28 C 0.3502(13) 1.2171(14) 0.3222(6) 0.069(4) Uani 1 1 d . U
H28 H 0.380020 1.247755 0.314156 0.083 Uiso 1 1 calc R U
C29 C 0.2547(13) 1.2010(14) 0.3375(6) 0.070(5) Uani 1 1 d . U
H29 H 0.217971 1.219408 0.338663 0.084 Uiso 1 1 calc R U
C30 C 0.2659(12) 1.1311(14) 0.3473(6) 0.067(4) Uani 1 1 d . U
H30 H 0.236294 1.102525 0.357468 0.081 Uiso 1 1 calc R U
C31 C 0.3570(11) 0.8469(13) 0.3303(5) 0.060(3) Uani 1 1 d . U
C32 C 0.3256(11) 0.8813(13) 0.2972(5) 0.062(3) Uani 1 1 d . U
C33 C 0.3097(11) 0.8453(14) 0.2632(5) 0.069(4) Uani 1 1 d . U
H33 H 0.319519 0.794858 0.259744 0.083 Uiso 1 1 calc R U
C34 C 0.2686(12) 0.9551(15) 0.2406(6) 0.079(5) Uani 1 1 d . U
H34 H 0.246012 0.980411 0.222255 0.095 Uiso 1 1 calc R U
C35 C 0.2892(10) 0.9939(13) 0.2731(5) 0.064(3) Uani 1 1 d . U
H35 H 0.283709 1.045770 0.274766 0.077 Uiso 1 1 calc R U
C36 C 0.4106(10) 0.8457(13) 0.4790(5) 0.058(3) Uani 1 1 d D U
C37 C 0.3811(10) 0.8493(13) 0.5126(4) 0.057(4) Uani 1 1 d D U
C38 C 0.3497(10) 0.7900(13) 0.5293(5) 0.057(4) Uani 1 1 d . U
H38 H 0.349134 0.744915 0.515113 0.069 Uiso 1 1 calc R U
C39 C 0.3210(11) 0.8580(13) 0.5817(5) 0.060(4) Uani 1 1 d . U
H39 H 0.302597 0.861349 0.606079 0.071 Uiso 1 1 calc R U
C40 C 0.3480(10) 0.9245(13) 0.5661(5) 0.058(4) Uani 1 1 d . U
H40 H 0.345775 0.970438 0.579477 0.070 Uiso 1 1 calc R U
C41 C 0.4976(13) 0.6574(15) 0.4665(7) 0.101(7) Uani 1 1 d . U
H41A H 0.488106 0.705734 0.477510 0.151 Uiso 1 1 calc R U
H41B H 0.537867 0.653125 0.464186 0.151 Uiso 1 1 calc R U
H41C H 0.483628 0.618183 0.483588 0.151 Uiso 1 1 calc R U
C46 C 0.3874(13) 0.6029(17) 0.3228(7) 0.104(8) Uani 1 1 d . U
H46A H 0.366549 0.639745 0.307888 0.156 Uiso 1 1 d R U
H46B H 0.369699 0.554385 0.320038 0.156 Uiso 1 1 d R U
H46C H 0.425369 0.600275 0.312838 0.156 Uiso 1 1 d R U

loop_
_atom_site_aniso_label
_atom_site_aniso_U_11
_atom_site_aniso_U_22
_atom_site_aniso_U_33
_atom_site_aniso_U_23
_atom_site_aniso_U_13
_atom_site_aniso_U_12
Co1 0.076(3) 0.049(2) 0.0234(12) -0.0034(13) -0.0053(16) 0.002(2)
Co2 0.069(3) 0.0399(18) 0.0258(12) -0.0007(12) 0.0021(15) 0.0004(19)
Dy1 0.0737(11) 0.0364(7) 0.0208(4) -0.0005(4) -0.0002(6) 0.0003(7)
Dy2 0.0778(11) 0.0400(7) 0.0199(4) -0.0040(4) -0.0026(6) 0.0028(8)
Dy3 0.0841(12) 0.0392(7) 0.0313(5) -0.0036(5) 0.0043(6) -0.0044(8)
Dy4 0.0899(13) 0.0487(8) 0.0313(5) 0.0113(5) 0.0000(7) -0.0027(9)
N1 0.076(7) 0.071(7) 0.037(5) -0.009(6) 0.002(6) -0.008(7)
N2 0.088(9) 0.101(9) 0.058(7) -0.012(7) 0.005(8) -0.016(8)
N3 0.069(7) 0.043(6) 0.023(5) -0.004(5) -0.006(6) 0.000(6)
N4 0.091(9) 0.054(8) 0.043(6) 0.003(6) 0.000(7) 0.015(8)
N5 0.082(5) 0.047(5) 0.034(4) 0.004(4) 0.002(5) -0.001(5)
N6 0.081(5) 0.043(5) 0.024(4) 0.006(4) -0.003(5) -0.003(5)
N7 0.081(5) 0.047(5) 0.033(4) 0.000(4) -0.002(5) -0.002(5)
N8 0.085(8) 0.061(8) 0.051(6) -0.002(6) -0.001(7) -0.004(8)
N9 0.081(5) 0.050(5) 0.031(4) -0.003(4) 0.001(5) -0.005(5)
N10 0.086(9) 0.057(7) 0.050(6) -0.018(6) 0.000(7) -0.003(8)
N11 0.083(5) 0.045(5) 0.028(4) -0.002(4) -0.001(4) -0.006(5)
N12 0.113(9) 0.072(8) 0.048(6) -0.008(7) -0.017(7) 0.000(8)
N13 0.100(6) 0.067(6) 0.034(5) 0.002(5) -0.009(5) 0.003(6)
N14 0.087(6) 0.051(6) 0.025(5) -0.003(5) -0.001(5) 0.006(6)
N15 0.093(7) 0.057(6) 0.033(5) -0.001(5) -0.008(6) 0.008(6)
N16 0.102(9) 0.063(8) 0.047(6) -0.005(7) -0.006(8) 0.014(8)
N17 0.091(6) 0.052(5) 0.031(4) -0.005(4) -0.003(5) 0.003(5)
N18 0.099(7) 0.048(6) 0.055(5) 0.016(5) 0.005(6) -0.010(6)
N19 0.119(9) 0.054(8) 0.076(7) 0.013(7) -0.005(8) -0.012(8)
N20 0.087(7) 0.041(6) 0.041(5) 0.000(5) -0.001(6) -0.011(7)
N21 0.080(8) 0.051(7) 0.032(5) 0.003(5) -0.008(6) 0.003(7)
N22 0.096(9) 0.054(8) 0.040(6) 0.005(6) 0.003(7) -0.007(8)
N23 0.097(8) 0.081(8) 0.057(7) 0.004(7) 0.010(7) -0.002(8)
N24 0.129(12) 0.128(12) 0.128(12) 0.013(9) -0.002(9) -0.008(9)
N25 0.128(9) 0.081(8) 0.051(7) 0.000(7) -0.007(8) -0.001(8)
N26 0.082(5) 0.040(5) 0.030(4) -0.001(4) 0.001(4) -0.005(5)
O1 0.071(7) 0.035(5) 0.021(4) -0.002(4) 0.002(5) 0.001(6)
O2 0.079(7) 0.056(6) 0.030(4) 0.004(5) 0.005(5) -0.002(6)
O3 0.087(5) 0.047(4) 0.024(4) 0.002(4) -0.005(4) -0.006(5)
O4 0.084(6) 0.048(5) 0.022(4) -0.004(4) -0.005(5) -0.002(6)
O5 0.084(5) 0.042(4) 0.030(4) 0.006(4) -0.005(4) -0.008(5)
O6 0.083(6) 0.042(5) 0.042(5) 0.000(5) 0.011(5) 0.000(6)
O7 0.078(5) 0.047(5) 0.025(4) 0.002(4) 0.003(4) 0.001(5)
O8 0.089(6) 0.053(5) 0.041(5) -0.002(5) -0.002(5) -0.011(6)
O9 0.094(6) 0.062(6) 0.039(5) -0.009(5) 0.000(5) -0.007(6)
O10 0.084(5) 0.053(5) 0.028(4) 0.005(4) 0.002(4) -0.005(5)
O11 0.088(6) 0.057(5) 0.035(4) 0.009(4) -0.002(5) -0.001(6)
O12 0.077(6) 0.050(6) 0.030(4) -0.006(4) -0.009(5) -0.002(6)
O13 0.097(5) 0.057(5) 0.034(4) -0.002(4) -0.007(5) 0.001(5)
O14 0.098(6) 0.058(5) 0.046(5) 0.010(5) -0.004(5) -0.001(5)
O15 0.086(5) 0.037(5) 0.037(4) 0.001(4) -0.002(5) -0.002(5)
O16 0.095(7) 0.044(6) 0.033(5) -0.003(5) -0.004(6) -0.008(6)
O17 0.099(7) 0.051(6) 0.041(5) -0.003(5) -0.001(6) -0.001(6)
O18 0.107(11) 0.072(9) 0.048(7) 0.017(7) -0.003(8) 0.015(9)
O19 0.101(7) 0.069(7) 0.047(5) -0.009(6) 0.017(6) -0.003(7)
O20 0.103(8) 0.069(7) 0.061(6) -0.002(6) 0.018(7) -0.015(7)
O21 0.105(15) 0.172(17) 0.091(11) 0.028(12) 0.023(12) -0.018(15)
O22 0.099(6) 0.078(6) 0.043(5) 0.006(5) 0.003(5) 0.000(6)
O23 0.158(19) 0.127(18) 0.187(18) 0.015(16) 0.021(16) -0.028(17)
O24 0.140(17) 0.148(17) 0.110(13) -0.013(13) 0.014(13) -0.051(16)
O25 0.148(18) 0.155(17) 0.147(15) 0.081(14) -0.039(14) -0.032(16)
O26 0.254(19) 0.173(18) 0.069(11) -0.011(12) 0.003(14) -0.067(17)
O27 0.124(7) 0.086(7) 0.060(6) 0.007(6) 0.005(6) -0.002(7)
O28 0.125(7) 0.077(6) 0.056(6) 0.003(6) 0.000(6) -0.008(7)
C1 0.082(8) 0.084(8) 0.049(7) -0.008(7) 0.003(7) -0.008(8)
C2 0.088(10) 0.105(10) 0.066(8) -0.013(8) 0.001(9) -0.015(9)
C3 0.079(9) 0.082(8) 0.044(7) -0.011(7) 0.006(7) -0.012(8)
C4 0.077(7) 0.070(7) 0.036(6) 0.000(6) 0.008(6) -0.006(7)
C5 0.076(7) 0.060(6) 0.032(5) -0.003(5) 0.002(6) -0.001(6)
C6 0.080(6) 0.043(6) 0.027(5) 0.006(5) 0.000(5) -0.001(6)
C7 0.084(6) 0.045(6) 0.028(5) 0.002(5) -0.004(5) 0.001(6)
C8 0.088(8) 0.052(7) 0.035(6) 0.004(6) -0.007(6) 0.003(7)
C9 0.091(9) 0.051(8) 0.044(7) 0.002(7) -0.002(8) 0.014(8)
C10 0.083(6) 0.047(6) 0.036(5) 0.003(5) -0.002(5) -0.001(6)
C11 0.079(6) 0.049(6) 0.037(5) 0.002(5) 0.001(5) -0.002(6)
C12 0.086(9) 0.059(9) 0.054(7) -0.003(7) 0.000(8) -0.004(9)
C13 0.083(8) 0.053(7) 0.039(6) 0.002(6) 0.005(7) -0.006(7)
C14 0.081(6) 0.046(6) 0.036(5) -0.005(5) 0.001(6) -0.004(6)
C15 0.086(6) 0.050(5) 0.032(5) -0.002(5) 0.001(5) -0.004(5)
C16 0.082(6) 0.052(6) 0.038(5) -0.006(5) 0.005(6) -0.003(6)
C17 0.083(9) 0.053(8) 0.041(7) -0.011(7) -0.002(8) -0.008(8)
C18 0.080(8) 0.048(7) 0.039(6) -0.010(6) -0.001(7) -0.004(7)
C19 0.079(6) 0.044(6) 0.033(5) -0.003(5) -0.001(5) -0.004(6)
C20 0.082(6) 0.049(5) 0.035(5) 0.000(5) 0.004(5) 0.000(6)
C21 0.094(6) 0.046(6) 0.044(5) 0.005(5) -0.006(6) -0.004(6)
C22 0.099(7) 0.045(6) 0.049(6) 0.014(6) -0.004(6) -0.009(6)
C23 0.108(8) 0.051(7) 0.064(7) 0.006(7) 0.002(7) -0.010(7)
C24 0.117(10) 0.050(8) 0.068(8) 0.016(8) -0.003(9) -0.007(9)
C25 0.111(8) 0.054(7) 0.061(7) 0.020(6) 0.000(7) -0.010(7)
C26 0.099(7) 0.063(6) 0.040(5) 0.003(5) -0.007(6) 0.004(6)
C27 0.099(7) 0.060(7) 0.033(5) 0.003(6) -0.007(6) 0.010(7)
C28 0.099(8) 0.061(7) 0.047(6) -0.001(7) -0.007(7) 0.008(8)
C29 0.095(10) 0.069(9) 0.046(7) 0.003(8) -0.002(8) 0.020(9)
C30 0.100(8) 0.064(7) 0.038(6) -0.004(6) -0.005(7) 0.010(8)
C31 0.092(6) 0.060(6) 0.028(5) -0.005(5) -0.002(6) -0.001(6)
C32 0.097(7) 0.059(7) 0.030(5) -0.005(6) -0.008(6) 0.005(7)
C33 0.099(8) 0.069(7) 0.039(6) -0.004(6) -0.016(7) -0.001(8)
C34 0.116(10) 0.072(9) 0.049(7) -0.005(8) -0.014(8) 0.004(9)
C35 0.102(7) 0.063(7) 0.029(5) -0.005(6) -0.015(6) 0.006(7)
C36 0.088(7) 0.050(6) 0.036(5) 0.001(5) -0.002(6) -0.003(6)
C37 0.088(8) 0.056(7) 0.027(6) 0.001(6) -0.007(7) -0.001(7)
C38 0.086(8) 0.053(7) 0.032(6) 0.001(6) 0.004(6) 0.003(7)
C39 0.089(10) 0.056(9) 0.033(7) 0.000(7) 0.001(8) 0.002(9)
C40 0.088(9) 0.054(8) 0.034(6) -0.002(6) 0.007(7) 0.001(8)
C41 0.142(16) 0.079(14) 0.080(12) -0.009(12) 0.011(14) 0.027(15)
C46 0.127(17) 0.100(16) 0.085(13) -0.012(13) 0.037(14) 0.000(16)

loop_
_atom_type_symbol
_atom_type_description
_atom_type_scat_dispersion_real
_atom_type_scat_dispersion_imag
_atom_type_scat_source
C C 0.0181 0.0091 'International Tables Vol C Tables 4.2.6.8 and 6.1.1.4'
H H 0.0000 0.0000 'International Tables Vol C Tables 4.2.6.8 and 6.1.1.4'
N N 0.0311 0.0180 'International Tables Vol C Tables 4.2.6.8 and 6.1.1.4'
O O 0.0492 0.0322 'International Tables Vol C Tables 4.2.6.8 and 6.1.1.4'
Dy Dy -9.8046 9.8477 'International Tables Vol C Tables 4.2.6.8 and 6.1.1.4'
Co Co -2.3653 3.6143 'International Tables Vol C Tables 4.2.6.8 and 6.1.1.4'

loop_
_geom_angle_atom_site_label_1
_geom_angle_atom_site_label_2
_geom_angle_atom_site_label_3
_geom_angle
_geom_angle_site_symmetry_1
_geom_angle_site_symmetry_3
N17 Co1 N14 91.1(9) 5_676 5_676
N17 Co1 N3 90.2(8) 5_676 .
N14 Co1 N3 90.7(7) 5_676 .
N17 Co1 N15 82.2(10) 5_676 5_676
N14 Co1 N15 171.4(8) 5_676 5_676
N3 Co1 N15 94.7(7) . 5_676
N17 Co1 N13 94.3(8) 5_676 5_676
N14 Co1 N13 81.3(7) 5_676 5_676
N3 Co1 N13 170.8(8) . 5_676
N15 Co1 N13 93.8(7) 5_676 5_676
N17 Co1 N1 173.6(7) 5_676 .
N14 Co1 N1 89.9(8) 5_676 .
N3 Co1 N1 83.5(8) . .
N15 Co1 N1 97.4(9) 5_676 .
N13 Co1 N1 92.1(8) 5_676 .
N26 Co2 N11 92.9(8) . .
N26 Co2 N6 92.0(7) . .
N11 Co2 N6 89.6(7) . .
N26 Co2 N7 82.0(8) . .
N11 Co2 N7 173.9(7) . .
N6 Co2 N7 93.8(7) . .
N26 Co2 N9 91.8(7) . .
N11 Co2 N9 81.4(8) . .
N6 Co2 N9 170.4(8) . .
N7 Co2 N9 95.4(8) . .
N26 Co2 N5 171.4(7) . .
N11 Co2 N5 92.6(8) . .
N6 Co2 N5 81.5(7) . .
N7 Co2 N5 92.9(8) . .
N9 Co2 N5 95.5(7) . .
O15 Dy1 O10 141.5(5) 5_676 5_676
O15 Dy1 O3 69.1(5) 5_676 5_676
O10 Dy1 O3 107.1(5) 5_676 5_676
O15 Dy1 O7 143.3(5) 5_676 5_676
O10 Dy1 O7 65.2(5) 5_676 5_676
O3 Dy1 O7 79.3(4) 5_676 5_676
O15 Dy1 O5 79.2(5) 5_676 5_676
O10 Dy1 O5 139.1(5) 5_676 5_676
O3 Dy1 O5 80.1(5) 5_676 5_676
O7 Dy1 O5 77.4(5) 5_676 5_676
O15 Dy1 O13 68.4(5) 5_676 5_676
O10 Dy1 O13 77.0(5) 5_676 5_676
O3 Dy1 O13 59.2(5) 5_676 5_676
O7 Dy1 O13 110.9(4) 5_676 5_676
O5 Dy1 O13 134.5(5) 5_676 5_676
O15 Dy1 O1 78.8(5) 5_676 .
O10 Dy1 O1 78.2(5) 5_676 .
O3 Dy1 O1 133.6(4) 5_676 .
O7 Dy1 O1 137.9(5) 5_676 .
O5 Dy1 O1 126.3(4) 5_676 .
O13 Dy1 O1 78.4(5) 5_676 .
O15 Dy1 O12 127.4(4) 5_676 5_676
O10 Dy1 O12 70.2(4) 5_676 5_676
O3 Dy1 O12 157.5(5) 5_676 5_676
O7 Dy1 O12 79.5(4) 5_676 5_676
O5 Dy1 O12 87.9(5) 5_676 5_676
O13 Dy1 O12 137.2(5) 5_676 5_676
O1 Dy1 O12 68.6(4) . 5_676
O15 Dy1 O16 62.6(4) 5_676 5_676
O10 Dy1 O16 129.2(5) 5_676 5_676
O3 Dy1 O16 123.2(5) 5_676 5_676
O7 Dy1 O16 127.3(4) 5_676 5_676
O5 Dy1 O16 63.5(5) 5_676 5_676
O13 Dy1 O16 121.5(5) 5_676 5_676
O1 Dy1 O16 62.8(5) . 5_676
O12 Dy1 O16 66.0(4) 5_676 5_676
O15 Dy1 Dy4 37.9(3) 5_676 5_676
O10 Dy1 Dy4 114.8(3) 5_676 5_676
O3 Dy1 Dy4 40.2(3) 5_676 5_676
O7 Dy1 Dy4 118.7(3) 5_676 5_676
O5 Dy1 Dy4 96.8(3) 5_676 5_676
O13 Dy1 Dy4 38.8(4) 5_676 5_676
O1 Dy1 Dy4 94.7(3) . 5_676
O12 Dy1 Dy4 161.8(3) 5_676 5_676
O16 Dy1 Dy4 100.5(3) 5_676 5_676
O15 Dy1 Dy3 162.5(3) 5_676 5_676
O10 Dy1 Dy3 32.1(4) 5_676 5_676
O3 Dy1 Dy3 96.2(3) 5_676 5_676
O7 Dy1 Dy3 33.2(4) 5_676 5_676
O5 Dy1 Dy3 108.4(3) 5_676 5_676
O13 Dy1 Dy3 96.2(4) 5_676 5_676
O1 Dy1 Dy3 107.1(3) . 5_676
O12 Dy1 Dy3 69.5(3) 5_676 5_676
O16 Dy1 Dy3 134.8(3) 5_676 5_676
Dy4 Dy1 Dy3 124.65(4) 5_676 5_676
O16 Dy2 O4 105.9(5) 5_676 .
O16 Dy2 O2 131.9(4) 5_676 .
O4 Dy2 O2 83.5(5) . .
O16 Dy2 O5 115.0(5) 5_676 .
O4 Dy2 O5 68.8(4) . .
O2 Dy2 O5 112.4(5) . .
O16 Dy2 O12 71.6(5) 5_676 5_676
O4 Dy2 O12 158.1(4) . 5_676
O2 Dy2 O12 82.7(5) . 5_676
O5 Dy2 O12 132.6(4) . 5_676
O16 Dy2 O1 66.6(5) 5_676 .
O4 Dy2 O1 89.1(4) . .
O2 Dy2 O1 66.5(4) . .
O5 Dy2 O1 157.6(4) . .
O12 Dy2 O1 69.7(4) 5_676 .
O16 Dy2 O16 70.9(5) 5_676 .
O4 Dy2 O16 125.8(4) . .
O2 Dy2 O16 140.1(5) . .
O5 Dy2 O16 65.2(5) . .
O12 Dy2 O16 74.8(4) 5_676 .
O1 Dy2 O16 131.1(5) . .
O16 Dy2 N21 129.6(6) 5_676 5_676
O4 Dy2 N21 123.6(5) . 5_676
O2 Dy2 N21 67.8(5) . 5_676
O5 Dy2 N21 78.6(5) . 5_676
O12 Dy2 N21 65.8(5) 5_676 5_676
O1 Dy2 N21 118.6(5) . 5_676
O16 Dy2 N21 73.0(5) . 5_676
O16 Dy2 N20 27.1(5) 5_676 5_676
O4 Dy2 N20 78.8(5) . 5_676
O2 Dy2 N20 127.1(4) . 5_676
O5 Dy2 N20 106.7(5) . 5_676
O12 Dy2 N20 96.1(5) 5_676 5_676
O1 Dy2 N20 63.8(5) . 5_676
O16 Dy2 N20 88.2(5) . 5_676
N21 Dy2 N20 156.4(6) 5_676 5_676
O16 Dy2 Dy2 37.6(3) 5_676 5_676
O4 Dy2 Dy2 122.5(4) . 5_676
O2 Dy2 Dy2 152.1(4) . 5_676
O5 Dy2 Dy2 88.6(4) . 5_676
O12 Dy2 Dy2 69.4(4) 5_676 5_676
O1 Dy2 Dy2 101.2(3) . 5_676
O16 Dy2 Dy2 33.3(3) . 5_676
N21 Dy2 Dy2 100.5(4) 5_676 5_676
N20 Dy2 Dy2 57.5(4) 5_676 5_676
O8 Dy3 O10 105.3(5) . .
O8 Dy3 O7 68.0(5) . .
O10 Dy3 O7 65.7(5) . .
O8 Dy3 O9 74.9(5) . .
O10 Dy3 O9 69.9(5) . .
O7 Dy3 O9 109.6(5) . .
O8 Dy3 O11 136.3(6) . .
O10 Dy3 O11 72.9(4) . .
O7 Dy3 O11 72.2(5) . .
O9 Dy3 O11 137.2(5) . .
O8 Dy3 O19 73.7(5) . .
O10 Dy3 O19 141.5(5) . .
O7 Dy3 O19 138.9(5) . .
O9 Dy3 O19 72.9(5) . .
O11 Dy3 O19 134.7(5) . .
O8 Dy3 O17 79.0(5) . .
O10 Dy3 O17 137.9(5) . .
O7 Dy3 O17 78.3(5) . .
O9 Dy3 O17 146.8(5) . .
O11 Dy3 O17 76.0(5) . .
O19 Dy3 O17 80.4(5) . .
O8 Dy3 O22 146.2(5) . .
O10 Dy3 O22 72.3(5) . .
O7 Dy3 O22 133.1(5) . .
O9 Dy3 O22 72.8(5) . .
O11 Dy3 O22 76.4(5) . .
O19 Dy3 O22 87.6(6) . .
O17 Dy3 O22 126.2(5) . .
O8 Dy3 O20 135.7(6) . .
O10 Dy3 O20 118.0(6) . .
O7 Dy3 O20 138.0(5) . .
O9 Dy3 O20 110.5(6) . .
O11 Dy3 O20 70.0(5) . .
O19 Dy3 O20 66.9(5) . .
O17 Dy3 O20 75.4(6) . .
O22 Dy3 O20 51.9(6) . .
O8 Dy3 Dy1 88.7(4) . 5_676
O10 Dy3 Dy1 32.1(4) . 5_676
O7 Dy3 Dy1 33.7(3) . 5_676
O9 Dy3 Dy1 91.1(4) . 5_676
O11 Dy3 Dy1 66.6(4) . 5_676
O19 Dy3 Dy1 158.6(3) . 5_676
O17 Dy3 Dy1 108.5(4) . 5_676
O22 Dy3 Dy1 101.4(4) . 5_676
O20 Dy3 Dy1 133.6(4) . 5_676
O6 Dy4 O15 84.4(5) . .
O6 Dy4 O18 80.2(5) . .
O15 Dy4 O18 135.1(5) . .
O6 Dy4 O13 128.4(5) . .
O15 Dy4 O13 70.0(5) . .
O18 Dy4 O13 147.8(5) . .
O6 Dy4 O14 155.7(5) . .
O15 Dy4 O14 86.3(5) . .
O18 Dy4 O14 90.8(6) . .
O13 Dy4 O14 68.2(6) . .
O6 Dy4 O3 68.8(5) . .
O15 Dy4 O3 68.1(4) . .
O18 Dy4 O3 139.6(6) . .
O13 Dy4 O3 60.3(6) . .
O14 Dy4 O3 127.5(6) . .
O6 Dy4 O27 123.6(5) . .
O15 Dy4 O27 146.2(6) . .
O18 Dy4 O27 73.7(6) . .
O13 Dy4 O27 77.1(5) . .
O14 Dy4 O27 74.2(5) . .
O3 Dy4 O27 102.2(5) . .
O6 Dy4 O28 76.8(4) . .
O15 Dy4 O28 141.6(5) . .
O18 Dy4 O28 74.3(6) . .
O13 Dy4 O28 96.1(5) . .
O14 Dy4 O28 122.6(5) . .
O3 Dy4 O28 73.9(5) . .
O27 Dy4 O28 48.4(3) . .
O6 Dy4 N18 87.4(6) . .
O15 Dy4 N18 63.3(5) . .
O18 Dy4 N18 74.0(5) . .
O13 Dy4 N18 116.6(6) . .
O14 Dy4 N18 68.4(6) . .
O3 Dy4 N18 127.4(5) . .
O27 Dy4 N18 129.4(5) . .
O28 Dy4 N18 146.6(6) . .
O6 Dy4 Dy1 92.7(3) . 5_676
O15 Dy4 Dy1 37.4(3) . 5_676
O18 Dy4 Dy1 170.8(4) . 5_676
O13 Dy4 Dy1 41.2(3) . 5_676
O14 Dy4 Dy1 93.5(4) . 5_676
O3 Dy4 Dy1 39.5(3) . 5_676
O27 Dy4 Dy1 115.3(4) . 5_676
O28 Dy4 Dy1 109.8(4) . 5_676
N18 Dy4 Dy1 100.0(4) . 5_676
C3 N1 C4 116(2) . .
C3 N1 Co1 132.5(14) . .
C4 N1 Co1 111.3(17) . .
C1 N2 C2 114(2) . .
C5 N3 O1 114.1(15) . .
C5 N3 Co1 119.2(16) . .
O1 N3 Co1 126.5(12) . .
C9 N4 C8 115.0(19) . .
C7 N5 C10 115.0(17) . .
C7 N5 Co2 113.5(14) . .
C10 N5 Co2 131.3(12) . .
C6 N6 O5 113.5(14) . .
C6 N6 Co2 122.1(14) . .
O5 N6 Co2 124.4(10) . .
C11 N7 C14 116(2) . .
C11 N7 Co2 130.1(16) . .
C14 N7 Co2 114.0(18) . .
C12 N8 C13 116(3) . .
C19 N9 C16 118.4(17) . .
C19 N9 Co2 114.3(14) . .
C16 N9 Co2 127.2(15) . .
C17 N10 C18 117.0(18) . .
C20 N11 O7 113(2) . .
C20 N11 Co2 119.1(17) . .
O7 N11 Co2 126.8(12) . .
C33 N12 C34 117(2) . .
C35 N13 C32 115.7(18) . .
C35 N13 Co1 129.8(16) . 5_676
C32 N13 Co1 113.9(13) . 5_676
C31 N14 O10 116.3(18) . .
C31 N14 Co1 120.4(15) . 5_676
O10 N14 Co1 123.0(12) . 5_676
C27 N15 C30 116(2) . .
C27 N15 Co1 113.2(18) . 5_676
C30 N15 Co1 130.8(19) . 5_676
C29 N16 C28 120(2) . .
O13 N17 C26 112(2) . .
O13 N17 Co1 126.9(14) . 5_676
C26 N17 Co1 121(2) . 5_676
C22 N18 C25 119(2) . .
C22 N18 Dy4 112.3(15) . .
C25 N18 Dy4 128.0(15) . .
C24 N19 C23 115(2) . .
C21 N20 O16 113.1(18) . .
C21 N20 Dy2 136.4(17) . 5_676
O16 N20 Dy2 47.5(9) . 5_676
C40 N21 C37 122.5(19) . .
C40 N21 Dy2 125.5(16) . 5_676
C37 N21 Dy2 111.9(12) . 5_676
C38 N22 C39 115(2) . .
O22 N23 O21 125(3) . .
O22 N23 O20 120(2) . .
O21 N23 O20 114(2) . .
O24 N24 O23 120.0(13) . .
O24 N24 O25 121.1(13) . .
O23 N24 O25 118.8(13) . .
O27 N25 O28 115.0(11) . .
O27 N25 O26 142.6(13) . .
O28 N25 O26 101.4(9) . .
C15 N26 O3 116.8(18) . .
C15 N26 Co2 118.9(17) . .
O3 N26 Co2 123.5(14) . .
N3 O1 Dy1 114.7(10) . .
N3 O1 Dy2 114.9(9) . .
Dy1 O1 Dy2 97.9(5) . .
C5 O2 Dy2 114.7(15) . .
N26 O3 Dy1 117.1(9) . 5_676
N26 O3 Dy4 114.0(11) . .
Dy1 O3 Dy4 100.2(6) 5_676 .
C6 O4 Dy2 114.3(11) . .
N6 O5 Dy2 114.2(9) . .
N6 O5 Dy1 118.0(10) . 5_676
Dy2 O5 Dy1 116.2(6) . 5_676
C15 O6 Dy4 118.2(17) . .
N11 O7 Dy3 114.8(10) . .
N11 O7 Dy1 116.4(10) . 5_676
Dy3 O7 Dy1 113.0(6) . 5_676
C20 O8 Dy3 118.1(13) . .
C31 O9 Dy3 113.0(11) . .
N14 O10 Dy3 112.9(10) . .
N14 O10 Dy1 120.8(11) . 5_676
Dy3 O10 Dy1 115.8(6) . 5_676
C36 O11 Dy3 141.8(13) . .
C36 O12 Dy2 121.1(12) . 5_676
C36 O12 Dy1 135.7(11) . 5_676
Dy2 O12 Dy1 99.8(5) 5_676 5_676
N17 O13 Dy4 117.8(12) . .
N17 O13 Dy1 114.4(10) . 5_676
Dy4 O13 Dy1 100.0(6) . 5_676
C26 O14 Dy4 117.0(18) . .
C21 O15 Dy1 120.9(13) . 5_676
C21 O15 Dy4 129.8(13) . .
Dy1 O15 Dy4 104.7(5) 5_676 .
N20 O16 Dy2 105.4(12) . 5_676
N20 O16 Dy2 117.5(12) . .
Dy2 O16 Dy2 109.1(5) 5_676 .
N20 O16 Dy1 113.6(9) . 5_676
Dy2 O16 Dy1 102.4(6) 5_676 5_676
Dy2 O16 Dy1 107.8(5) . 5_676
C41 O17 Dy3 128.4(14) . .
C46 O19 Dy3 133.4(16) . .
N23 O20 Dy3 89.8(14) . .
N23 O22 Dy3 97.7(17) . .
N25 O27 Dy4 102.9(9) . .
N25 O28 Dy4 93.7(8) . .
C4 C1 N2 124(2) . .
C3 C2 N2 124(3) . .
C2 C3 N1 120(2) . .
C1 C4 N1 121(2) . .
C1 C4 C5 124(2) . .
N1 C4 C5 113(2) . .
N3 C5 O2 129(2) . .
N3 C5 C4 112.5(17) . .
O2 C5 C4 117(2) . .
O4 C6 N6 125.6(19) . .
O4 C6 C7 125.9(15) . .
N6 C6 C7 107.2(15) . .
N5 C7 C8 122.6(19) . .
N5 C7 C6 114.9(16) . .
C8 C7 C6 122.5(16) . .
N4 C8 C7 120.9(17) . .
N4 C9 C10 126(2) . .
C9 C10 N5 120.4(18) . .
N7 C11 C12 120(2) . .
N8 C12 C11 124(3) . .
C14 C13 N8 124(2) . .
C13 C14 N7 120(2) . .
C13 C14 C15 127(2) . .
N7 C14 C15 113(2) . .
O6 C15 N26 122(3) . .
O6 C15 C14 126(2) . .
N26 C15 C14 112(2) . .
N9 C16 C17 118(2) . .
N10 C17 C16 124(2) . .
N10 C18 C19 121(2) . .
N9 C19 C18 122(2) . .
N9 C19 C20 113.0(18) . .
C18 C19 C20 124(2) . .
O8 C20 N11 124(2) . .
O8 C20 C19 124.7(19) . .
N11 C20 C19 111(2) . .
N20 C21 O15 123(2) . .
N20 C21 C22 122(2) . .
O15 C21 C22 114.3(18) . .
N18 C22 C23 123(2) . .
N18 C22 C21 118(2) . .
C23 C22 C21 119(2) . .
N19 C23 C22 119(2) . .
N19 C24 C25 126(2) . .
N18 C25 C24 117(2) . .
O14 C26 N17 125(3) . .
O14 C26 C27 129(3) . .
N17 C26 C27 105(3) . .
N15 C27 C28 120(3) . .
N15 C27 C26 118(2) . .
C28 C27 C26 122(3) . .
N16 C28 C27 119(3) . .
C30 C29 N16 119(3) . .
C29 C30 N15 126(3) . .
N14 C31 O9 124(2) . .
N14 C31 C32 112(2) . .
O9 C31 C32 124.4(18) . .
C33 C32 N13 122(2) . .
C33 C32 C31 126(2) . .
N13 C32 C31 112.1(18) . .
N12 C33 C32 122(2) . .
N12 C34 C35 122(2) . .
N13 C35 C34 121(2) . .
O11 C36 O12 117.6(16) . .
O11 C36 C37 123(2) . .
O12 C36 C37 120(2) . .
C36 C37 C38 126(2) . .
C36 C37 N21 120(2) . .
C38 C37 N21 114.0(16) . .
N22 C38 C37 127(2) . .
N22 C39 C40 123.3(19) . .
N21 C40 C39 118(2) . .

loop_
_geom_bond_atom_site_label_1
_geom_bond_atom_site_label_2
_geom_bond_distance
_geom_bond_site_symmetry_2
Co1 N17 1.84(2) 5_676
Co1 N14 1.857(18) 5_676
Co1 N3 1.893(14) .
Co1 N15 1.931(19) 5_676
Co1 N13 1.934(16) 5_676
Co1 N1 1.94(2) .
Co2 N26 1.872(17) .
Co2 N11 1.88(2) .
Co2 N6 1.879(15) .
Co2 N7 1.91(2) .
Co2 N9 1.936(15) .
Co2 N5 1.946(17) .
Dy1 O15 2.298(14) 5_676
Dy1 O10 2.342(15) 5_676
Dy1 O3 2.366(14) 5_676
Dy1 O7 2.392(14) 5_676
Dy1 O5 2.437(15) 5_676
Dy1 O13 2.445(13) 5_676
Dy1 O1 2.462(14) .
Dy1 O12 2.471(13) 5_676
Dy1 O16 2.521(12) 5_676
Dy1 Dy4 3.6582(16) 5_676
Dy1 Dy3 3.9650(18) 5_676
Dy2 O16 2.249(16) 5_676
Dy2 O4 2.278(14) .
Dy2 O2 2.321(15) .
Dy2 O5 2.340(12) .
Dy2 O12 2.394(14) 5_676
Dy2 O1 2.470(10) .
Dy2 O16 2.498(15) .
Dy2 N21 2.544(18) 5_676
Dy2 N20 2.942(18) 5_676
Dy2 Dy2 3.869(3) 5_676
Dy3 O8 2.296(15) .
Dy3 O10 2.339(14) .
Dy3 O7 2.361(15) .
Dy3 O9 2.368(14) .
Dy3 O11 2.369(12) .
Dy3 O19 2.395(15) .
Dy3 O17 2.416(14) .
Dy3 O22 2.468(18) .
Dy3 O20 2.609(16) .
Dy4 O6 2.306(17) .
Dy4 O15 2.323(12) .
Dy4 O18 2.323(15) .
Dy4 O13 2.329(17) .
Dy4 O14 2.337(17) .
Dy4 O3 2.401(13) .
Dy4 O27 2.439(15) .
Dy4 O28 2.508(14) .
Dy4 N18 2.725(19) .
N1 C3 1.35(3) .
N1 C4 1.41(2) .
N2 C1 1.33(3) .
N2 C2 1.38(3) .
N3 C5 1.26(2) .
N3 O1 1.33(2) .
N4 C9 1.31(2) .
N4 C8 1.34(3) .
N5 C7 1.34(2) .
N5 C10 1.37(3) .
N6 C6 1.30(2) .
N6 O5 1.39(2) .
N7 C11 1.30(3) .
N7 C14 1.42(3) .
N8 C12 1.28(3) .
N8 C13 1.33(3) .
N9 C19 1.36(3) .
N9 C16 1.37(3) .
N10 C17 1.34(3) .
N10 C18 1.37(3) .
N11 C20 1.33(2) .
N11 O7 1.41(2) .
N12 C33 1.33(3) .
N12 C34 1.38(3) .
N13 C35 1.36(3) .
N13 C32 1.38(3) .
N14 C31 1.31(2) .
N14 O10 1.44(2) .
N15 C27 1.33(3) .
N15 C30 1.36(3) .
N16 C29 1.34(3) .
N16 C28 1.36(3) .
N17 O13 1.38(2) .
N17 C26 1.40(3) .
N18 C22 1.32(3) .
N18 C25 1.35(3) .
N19 C24 1.35(3) .
N19 C23 1.37(3) .
N20 C21 1.24(2) .
N20 O16 1.39(2) .
N21 C40 1.29(2) .
N21 C37 1.41(3) .
N22 C38 1.31(2) .
N22 C39 1.34(3) .
N23 O22 1.26(2) .
N23 O21 1.28(3) .
N23 O20 1.31(3) .
N24 O24 1.222(10) .
N24 O23 1.222(10) .
N24 O25 1.223(10) .
N25 O27 1.110(11) .
N25 O28 1.296(10) .
N25 O26 1.312(9) .
N26 C15 1.35(3) .
N26 O3 1.38(2) .
O2 C5 1.28(2) .
O4 C6 1.278(19) .
O6 C15 1.30(2) .
O8 C20 1.26(3) .
O9 C31 1.33(3) .
O11 C36 1.26(2) .
O12 C36 1.31(2) .
O14 C26 1.20(3) .
O15 C21 1.30(2) .
O17 C41 1.42(3) .
O19 C46 1.33(2) .
C1 C4 1.32(3) .
C2 C3 1.35(3) .
C4 C5 1.50(3) .
C6 C7 1.550(17) .
C7 C8 1.38(3) .
C9 C10 1.32(3) .
C11 C12 1.42(3) .
C13 C14 1.33(3) .
C14 C15 1.42(3) .
C16 C17 1.42(2) .
C18 C19 1.39(2) .
C19 C20 1.46(3) .
C21 C22 1.51(3) .
C22 C23 1.39(3) .
C24 C25 1.38(3) .
C26 C27 1.47(3) .
C27 C28 1.43(3) .
C29 C30 1.31(3) .
C31 C32 1.47(3) .
C32 C33 1.36(3) .
C34 C35 1.38(3) .
C36 C37 1.328(10) .
C37 C38 1.40(3) .
C39 C40 1.44(3) .
